data_4001240
loop_
_publ_author_name
'Demadis, Konstantinos D.'
'Papadaki, Maria'
'Raptis, Raphael G.'
'Zhao, Hong'

_publ_section_title
;
 Corrugated, Sheet-Like Architectures in Layered Alkaline-Earth
 MetalR,S-Hydroxyphosphonoacetate Frameworks: Applications for
 Anticorrosion Protection of Metal Surfaces
;
_journal_issue 15
_journal_name_full 'Chemistry of Materials'
_journal_page_first 4835
_journal_paper_doi 10.1021/cm801004w
_journal_volume 20
_journal_year 2008
_chemical_formula_sum 'C2 H7 O8 P Sr'
_chemical_formula_weight 277.67
_chemical_name_systematic
; 
 ? 
;
_space_group_IT_number 14
_symmetry_cell_setting monoclinic
_symmetry_space_group_name_Hall '-P 2yn'
_symmetry_space_group_name_H-M 'P 1 21/n 1'
_atom_sites_solution_hydrogens geom
_atom_sites_solution_primary direct
_atom_sites_solution_secondary difmap
_audit_creation_method SHELXL-97
_cell_angle_alpha 90.00
_cell_angle_beta 92.02(4)
_cell_angle_gamma 90.00
_cell_formula_units_Z 4
_cell_length_a 6.279(2)
_cell_length_b 11.203(6)
_cell_length_c 10.443(5)
_cell_measurement_temperature 298(2)
_cell_volume 734.1(6)
_computing_cell_refinement 'Bruker SMART'
_computing_data_collection 'Bruker SMART'
_computing_data_reduction 'Bruker SHELXTL'
_computing_molecular_graphics 'Bruker SHELXTL'
_computing_publication_material 'Bruker SHELXTL'
_computing_structure_refinement 'SHELXL-97 (Sheldrick, 1997)'
_computing_structure_solution 'SHELXS-97 (Sheldrick, 1990)'
_diffrn_ambient_temperature 298(2)
_diffrn_measured_fraction_theta_full 0.893
_diffrn_measured_fraction_theta_max 0.893
_diffrn_measurement_device_type 'CCD area detector'
_diffrn_measurement_method 'phi and omega scans'
_diffrn_radiation_monochromator graphite
_diffrn_radiation_source 'fine-focus sealed tube'
_diffrn_radiation_type MoK\a
_diffrn_radiation_wavelength 0.71073
_diffrn_reflns_av_R_equivalents 0.0275
_diffrn_reflns_av_sigmaI/netI 0.0205
_diffrn_reflns_limit_h_max 8
_diffrn_reflns_limit_h_min -7
_diffrn_reflns_limit_k_max 14
_diffrn_reflns_limit_k_min -14
_diffrn_reflns_limit_l_max 10
_diffrn_reflns_limit_l_min -13
_diffrn_reflns_number 4491
_diffrn_reflns_theta_full 28.08
_diffrn_reflns_theta_max 28.08
_diffrn_reflns_theta_min 2.67
_exptl_absorpt_coefficient_mu 7.572
_exptl_absorpt_correction_type none
_exptl_crystal_colour COLORLESS
_exptl_crystal_density_diffrn 2.512
_exptl_crystal_density_method 'not measured'
_exptl_crystal_description BLOCK
_exptl_crystal_F_000 544
_exptl_crystal_size_max 0.23
_exptl_crystal_size_mid 0.17
_exptl_crystal_size_min 0.10
_refine_diff_density_max 0.547
_refine_diff_density_min -0.770
_refine_diff_density_rms 0.127
_refine_ls_extinction_method none
_refine_ls_goodness_of_fit_ref 1.081
_refine_ls_hydrogen_treatment mixed
_refine_ls_matrix_type full
_refine_ls_number_parameters 125
_refine_ls_number_reflns 1595
_refine_ls_number_restraints 0
_refine_ls_restrained_S_all 1.081
_refine_ls_R_factor_all 0.0239
_refine_ls_R_factor_gt 0.0229
_refine_ls_shift/su_max 0.001
_refine_ls_shift/su_mean 0.000
_refine_ls_structure_factor_coef Fsqd
_refine_ls_weighting_details 'calc w=1/[\s^2^(Fo^2^)+(0.0420P)^2^+0.3120P] where P=(Fo^2^+2Fc^2^)/3'
_refine_ls_weighting_scheme calc
_refine_ls_wR_factor_gt 0.0614
_refine_ls_wR_factor_ref 0.0618
_reflns_number_gt 1529
_reflns_number_total 1595
_reflns_threshold_expression >2sigma(I)
_cod_data_source_file cm801004w-file006.cif
_cod_data_source_block rgr198
_cod_depositor_comments
;
The following automatic conversions were performed:

'_symmetry_cell_setting' value 'Monoclinic' changed to 'monoclinic'
according to /home/saulius/struct/CIF-dictionaries/cif_core.dic
dictionary named 'cif_core.dic' version 2.4.1 from 2010-06-29.

Automatic conversion script
Id: cif_fix_values 1715 2011-07-08 13:25:40Z adriana 
;
_cod_original_cell_volume 734.2(6)
_cod_original_sg_symbol_H-M P2(1)/n
_cod_database_code 4001240

loop_
_symmetry_equiv_pos_as_xyz
'x, y, z'
'-x+1/2, y+1/2, -z+1/2'
'-x, -y, -z'
'x-1/2, -y-1/2, z-1/2'

loop_
_atom_site_label
_atom_site_type_symbol
_atom_site_fract_x
_atom_site_fract_y
_atom_site_fract_z
_atom_site_U_iso_or_equiv
_atom_site_adp_type
_atom_site_occupancy
_atom_site_symmetry_multiplicity
_atom_site_calc_flag
_atom_site_refinement_flags
Sr1 Sr 0.04492(3) 0.417039(16) 0.693817(19) 0.01286(10) Uani 1 1 d .
P1 P -0.11412(8) 0.32087(5) 1.02136(5) 0.01215(13) Uani 1 1 d .
C1 C 0.1741(3) 0.28605(19) 1.0297(2) 0.0131(4) Uani 1 1 d .
H1A H 0.2539 0.3594 1.0138 0.016 Uiso 1 1 calc R
C2 C 0.2306(3) 0.19341(19) 0.9288(2) 0.0135(4) Uani 1 1 d .
O1 O 0.2372(3) 0.24139(15) 1.15309(15) 0.0196(3) Uani 1 1 d .
H1B H 0.2391 0.2962 1.2051 0.029 Uiso 1 1 calc R
O2 O -0.2312(3) 0.20438(14) 1.03890(15) 0.0191(3) Uani 1 1 d .
O3 O -0.1493(3) 0.39970(14) 1.14394(16) 0.0166(3) Uani 1 1 d .
H3A H -0.2071 0.3595 1.1984 0.025 Uiso 1 1 calc R
O4 O -0.1646(3) 0.39066(16) 0.90210(16) 0.0181(3) Uani 1 1 d .
O5 O 0.3242(3) 0.09975(14) 0.96117(16) 0.0181(3) Uani 1 1 d .
O6 O 0.1733(3) 0.22035(15) 0.81428(15) 0.0198(3) Uani 1 1 d .
O7 O -0.2428(3) 0.58153(14) 0.67789(18) 0.0186(4) Uani 1 1 d .
O8 O 0.4525(3) 0.42855(18) 0.7616(2) 0.0285(4) Uani 1 1 d .
H7A H -0.360(6) 0.547(3) 0.686(3) 0.035(9) Uiso 1 1 d .
H7B H -0.255(6) 0.617(3) 0.608(4) 0.042(10) Uiso 1 1 d .
H8B H 0.513(11) 0.369(8) 0.718(7) 0.14(3) Uiso 1 1 d .
H8A H 0.502(8) 0.432(4) 0.825(5) 0.054(15) Uiso 1 1 d .

loop_
_atom_site_aniso_label
_atom_site_aniso_U_11
_atom_site_aniso_U_22
_atom_site_aniso_U_33
_atom_site_aniso_U_23
_atom_site_aniso_U_13
_atom_site_aniso_U_12
Sr1 0.01385(14) 0.01316(14) 0.01164(14) 0.00049(7) 0.00145(9) 0.00059(6)
P1 0.0142(3) 0.0132(3) 0.0091(3) -0.00011(19) 0.00190(19) -0.00055(19)
C1 0.0153(9) 0.0135(9) 0.0103(9) 0.0011(8) 0.0008(7) 0.0008(8)
C2 0.0110(9) 0.0160(10) 0.0137(10) 0.0003(8) 0.0038(7) -0.0010(7)
O1 0.0270(8) 0.0208(8) 0.0109(7) -0.0034(6) -0.0033(6) 0.0067(7)
O2 0.0253(8) 0.0180(8) 0.0143(8) -0.0034(6) 0.0048(6) -0.0068(6)
O3 0.0210(8) 0.0158(7) 0.0134(8) -0.0022(6) 0.0067(6) -0.0025(6)
O4 0.0179(8) 0.0239(8) 0.0126(8) 0.0047(7) 0.0013(6) 0.0015(6)
O5 0.0227(8) 0.0167(8) 0.0148(8) 0.0010(6) 0.0009(6) 0.0045(6)
O6 0.0288(8) 0.0212(8) 0.0095(7) 0.0008(6) 0.0024(6) 0.0071(7)
O7 0.0220(9) 0.0201(9) 0.0135(9) 0.0032(6) 0.0008(7) 0.0022(6)
O8 0.0198(9) 0.0299(10) 0.0354(13) -0.0052(9) -0.0037(9) -0.0008(7)

loop_
_atom_type_symbol
_atom_type_description
_atom_type_scat_dispersion_real
_atom_type_scat_dispersion_imag
_atom_type_scat_source
C C 0.0033 0.0016 'International Tables Vol C Tables 4.2.6.8 and 6.1.1.4'
H H 0.0000 0.0000 'International Tables Vol C Tables 4.2.6.8 and 6.1.1.4'
O O 0.0106 0.0060 'International Tables Vol C Tables 4.2.6.8 and 6.1.1.4'
P P 0.1023 0.0942 'International Tables Vol C Tables 4.2.6.8 and 6.1.1.4'
Sr Sr -1.5307 3.2498 'International Tables Vol C Tables 4.2.6.8 and 6.1.1.4'

loop_
_geom_angle_atom_site_label_1
_geom_angle_atom_site_label_2
_geom_angle_atom_site_label_3
_geom_angle
_geom_angle_site_symmetry_1
_geom_angle_site_symmetry_3
O2 Sr1 O7 137.25(6) 4_665 .
O2 Sr1 O4 140.46(6) 4_665 .
O7 Sr1 O4 76.19(6) . .
O2 Sr1 O8 69.35(7) 4_665 .
O7 Sr1 O8 130.80(6) . .
O4 Sr1 O8 107.24(8) . .
O2 Sr1 O1 87.50(6) 4_665 4_565
O7 Sr1 O1 87.88(7) . 4_565
O4 Sr1 O1 70.73(6) . 4_565
O8 Sr1 O1 140.60(6) . 4_565
O2 Sr1 O6 72.21(6) 4_665 .
O7 Sr1 O6 145.57(6) . .
O4 Sr1 O6 70.27(5) . .
O8 Sr1 O6 68.69(6) . .
O1 Sr1 O6 74.14(6) 4_565 .
O2 Sr1 O3 131.66(6) 4_665 3_567
O7 Sr1 O3 69.82(6) . 3_567
O4 Sr1 O3 71.54(6) . 3_567
O8 Sr1 O3 65.56(7) . 3_567
O1 Sr1 O3 139.71(6) 4_565 3_567
O6 Sr1 O3 105.59(6) . 3_567
O2 Sr1 O5 80.92(6) 4_665 2_556
O7 Sr1 O5 69.77(6) . 2_556
O4 Sr1 O5 138.35(6) . 2_556
O8 Sr1 O5 79.30(7) . 2_556
O1 Sr1 O5 129.46(6) 4_565 2_556
O6 Sr1 O5 143.66(6) . 2_556
O3 Sr1 O5 74.65(6) 3_567 2_556
O2 Sr1 O5 71.26(6) 4_665 4_565
O7 Sr1 O5 70.33(6) . 4_565
O4 Sr1 O5 118.40(6) . 4_565
O8 Sr1 O5 133.85(7) . 4_565
O1 Sr1 O5 58.12(5) 4_565 4_565
O6 Sr1 O5 119.75(5) . 4_565
O3 Sr1 O5 134.45(5) 3_567 4_565
O5 Sr1 O5 71.60(6) 2_556 4_565
O2 Sr1 Sr1 72.82(5) 4_665 3_566
O7 Sr1 Sr1 65.13(5) . 3_566
O4 Sr1 Sr1 138.90(4) . 3_566
O8 Sr1 Sr1 108.26(6) . 3_566
O1 Sr1 Sr1 93.74(5) 4_565 3_566
O6 Sr1 Sr1 143.34(4) . 3_566
O3 Sr1 Sr1 105.62(5) 3_567 3_566
O5 Sr1 Sr1 35.86(4) 2_556 3_566
O5 Sr1 Sr1 35.74(4) 4_565 3_566
O2 Sr1 H7A 137.6(7) 4_665 .
O7 Sr1 H7A 16.0(7) . .
O4 Sr1 H7A 67.4(7) . .
O8 Sr1 H7A 144.9(7) . .
O1 Sr1 H7A 72.5(7) 4_565 .
O6 Sr1 H7A 132.5(7) . .
O3 Sr1 H7A 80.4(7) 3_567 .
O5 Sr1 H7A 83.7(7) 2_556 .
O5 Sr1 H7A 66.4(7) 4_565 .
Sr1 Sr1 H7A 71.7(7) 3_566 .
O4 P1 O2 117.55(10) . .
O4 P1 O3 110.59(10) . .
O2 P1 O3 107.60(9) . .
O4 P1 C1 109.13(10) . .
O2 P1 C1 106.94(10) . .
O3 P1 C1 104.16(10) . .
O1 C1 C2 108.71(17) . .
O1 C1 P1 110.88(14) . .
C2 C1 P1 111.15(15) . .
O1 C1 H1A 108.7 . .
C2 C1 H1A 108.7 . .
P1 C1 H1A 108.7 . .
O5 C2 O6 124.8(2) . .
O5 C2 C1 120.29(19) . .
O6 C2 C1 114.93(18) . .
C1 O1 Sr1 123.95(12) . 4_666
C1 O1 H1B 109.5 . .
Sr1 O1 H1B 113.7 4_666 .
P1 O2 Sr1 144.31(9) . 4_566
P1 O3 Sr1 152.66(9) . 3_567
P1 O3 H3A 109.5 . .
Sr1 O3 H3A 94.9 3_567 .
P1 O4 Sr1 131.15(10) . .
C2 O5 Sr1 128.00(14) . 2_546
C2 O5 Sr1 120.95(14) . 4_666
Sr1 O5 Sr1 108.40(6) 2_546 4_666
C2 O6 Sr1 135.61(14) . .
Sr1 O7 H7A 106(2) . .
Sr1 O7 H7B 116(3) . .
H7A O7 H7B 105(3) . .
Sr1 O8 H8B 105(4) . .
Sr1 O8 H8A 129(4) . .
H8B O8 H8A 109(5) . .

loop_
_geom_bond_atom_site_label_1
_geom_bond_atom_site_label_2
_geom_bond_distance
_geom_bond_site_symmetry_2
Sr1 O2 2.5698(19) 4_665
Sr1 O7 2.5821(19) .
Sr1 O4 2.598(2) .
Sr1 O8 2.635(2) .
Sr1 O1 2.6472(18) 4_565
Sr1 O6 2.6489(19) .
Sr1 O3 2.7271(19) 3_567
Sr1 O5 2.7530(19) 2_556
Sr1 O5 2.761(2) 4_565
Sr1 Sr1 4.4720(18) 3_566
Sr1 H7A 2.92(4) .
P1 O4 1.4949(18) .
P1 O2 1.5122(17) .
P1 O3 1.5772(17) .
P1 C1 1.851(2) .
C1 O1 1.425(3) .
C1 C2 1.529(3) .
C1 H1A 0.9800 .
C2 O5 1.244(3) .
C2 O6 1.273(3) .
O1 Sr1 2.6472(18) 4_666
O1 H1B 0.8200 .
O2 Sr1 2.5698(18) 4_566
O3 Sr1 2.7271(19) 3_567
O3 H3A 0.8200 .
O5 Sr1 2.7530(19) 2_546
O5 Sr1 2.761(2) 4_666
O7 H7A 0.84(4) .
O7 H7B 0.83(4) .
O8 H8B 0.90(8) .
O8 H8A 0.72(5) .
